data_7237139
loop_
_publ_author_name
'Tang, Yongxing'
'He, Chunlin'
'Imler, Gregory H.'
'Parrish, Damon A.'
'Shreeve, Jean'ne M.'

_publ_section_title
;
 Ring closure of polynitroazoles via an N,N&#x2032;-alkylene bridge:
 towards high thermally stable energetic compounds
;
_journal_issue 18
_journal_name_full 'Journal of Materials Chemistry A'
_journal_page_first 8382
_journal_paper_doi 10.1039/C8TA02704H
_journal_volume 6
_journal_year 2018
_chemical_formula_moiety 'C6 H4 N8 O4'
_chemical_formula_sum 'C6 H4 N8 O4'
_chemical_formula_weight 252.17
_space_group_crystal_system monoclinic
_space_group_IT_number 15
_space_group_name_Hall '-C 2yc'
_space_group_name_H-M_alt 'C 1 2/c 1'
_atom_sites_solution_hydrogens geom
_audit_creation_method SHELXL-2014/7
_audit_update_record
;
2018-01-19 deposited with the CCDC.
2018-04-16 downloaded from the CCDC.
;
_cell_angle_alpha 90
_cell_angle_beta 104.517(11)
_cell_angle_gamma 90
_cell_formula_units_Z 4
_cell_length_a 12.326(5)
_cell_length_b 6.678(3)
_cell_length_c 12.126(5)
_cell_measurement_reflns_used 1506
_cell_measurement_temperature 293(2)
_cell_measurement_theta_max 24.623
_cell_measurement_theta_min 3.415
_cell_volume 966.3(7)
_computing_cell_refinement 'Bruker APEX3 v2015.5-2 (Bruker, 2015)'
_computing_data_collection 'Bruker APEX3 v2015.5-2 (Bruker, 2015)'
_computing_data_reduction
;
Bruker SAINT v8.34A (Bruker, 2013), Bruker XPREP v2014/2 (Bruker, 2014)
;
_computing_molecular_graphics 'Bruker SHELXTL v2014/7 (Bruker, 2014)'
_computing_publication_material 'Bruker SHELXTL v2014/7 (Bruker, 2014)'
_computing_structure_refinement 'SHELXL-2014/7 (Sheldrick, 2014)'
_computing_structure_solution 'Bruker SHELXTL v2014/7 (Bruker, 2014)'
_diffrn_ambient_temperature 293(2)
_diffrn_measured_fraction_theta_full 1.000
_diffrn_measured_fraction_theta_max 0.977
_diffrn_measurement_device_type 'Bruker SMART APEX II CCD'
_diffrn_measurement_method '\w scans'
_diffrn_radiation_monochromator graphite
_diffrn_radiation_source 'fine focus sealed tube'
_diffrn_radiation_type MoK\a
_diffrn_radiation_wavelength 0.71073
_diffrn_reflns_av_R_equivalents 0.0256
_diffrn_reflns_av_unetI/netI 0.0224
_diffrn_reflns_Laue_measured_fraction_full 1.000
_diffrn_reflns_Laue_measured_fraction_max 0.977
_diffrn_reflns_limit_h_max 17
_diffrn_reflns_limit_h_min -17
_diffrn_reflns_limit_k_max 9
_diffrn_reflns_limit_k_min -9
_diffrn_reflns_limit_l_max 16
_diffrn_reflns_limit_l_min -14
_diffrn_reflns_number 5479
_diffrn_reflns_point_group_measured_fraction_full 1.000
_diffrn_reflns_point_group_measured_fraction_max 0.977
_diffrn_reflns_theta_full 25.242
_diffrn_reflns_theta_max 29.977
_diffrn_reflns_theta_min 3.415
_exptl_absorpt_coefficient_mu 0.148
_exptl_absorpt_correction_T_max 0.7460
_exptl_absorpt_correction_T_min 0.6432
_exptl_absorpt_correction_type multi-scan
_exptl_absorpt_process_details 'SADABS v2014/5 (Bruker, 2008)'
_exptl_crystal_colour 'clear colorless'
_exptl_crystal_density_diffrn 1.733
_exptl_crystal_description plate
_exptl_crystal_F_000 512
_exptl_crystal_size_max 0.260
_exptl_crystal_size_mid 0.159
_exptl_crystal_size_min 0.033
_refine_diff_density_max 0.214
_refine_diff_density_min -0.159
_refine_diff_density_rms 0.041
_refine_ls_extinction_method none
_refine_ls_goodness_of_fit_ref 1.028
_refine_ls_hydrogen_treatment constr
_refine_ls_matrix_type full
_refine_ls_number_parameters 92
_refine_ls_number_reflns 1376
_refine_ls_number_restraints 1
_refine_ls_restrained_S_all 1.028
_refine_ls_R_factor_all 0.0753
_refine_ls_R_factor_gt 0.0456
_refine_ls_shift/su_max 0.000
_refine_ls_shift/su_mean 0.000
_refine_ls_structure_factor_coef Fsqd
_refine_ls_weighting_details 'w=1/[\s^2^(Fo^2^)+(0.0788P)^2^+0.3224P] where P=(Fo^2^+2Fc^2^)/3'
_refine_ls_weighting_scheme calc
_refine_ls_wR_factor_gt 0.1289
_refine_ls_wR_factor_ref 0.1485
_reflns_Friedel_coverage 0.000
_reflns_number_gt 903
_reflns_number_total 1376
_reflns_threshold_expression 'I > 2\s(I)'
_cod_data_source_file c8ta02704h2.cif
_cod_data_source_block shrv596
_cod_original_cell_volume 966.3(6)
_cod_original_sg_symbol_H-M 'C 2/c'
_cod_database_code 7237139
_shelx_shelxl_version_number 2014/7
_shelx_space_group_comment
;
The symmetry employed for this shelxl refinement is uniquely defined
by the following loop, which should always be used as a source of
symmetry information in preference to the above space-group names.
They are only intended as comments.
;
_shelx_estimated_absorpt_t_min 0.962
_shelx_estimated_absorpt_t_max 0.995

loop_
_space_group_symop_operation_xyz
'x, y, z'
'-x, y, -z+1/2'
'x+1/2, y+1/2, z'
'-x+1/2, y+1/2, -z+1/2'
'-x, -y, -z'
'x, -y, z-1/2'
'-x+1/2, -y+1/2, -z'
'x+1/2, -y+1/2, z-1/2'

loop_
_atom_site_label
_atom_site_type_symbol
_atom_site_fract_x
_atom_site_fract_y
_atom_site_fract_z
_atom_site_U_iso_or_equiv
_atom_site_adp_type
_atom_site_occupancy
_atom_site_site_symmetry_order
_atom_site_calc_flag
_atom_site_refinement_flags_posn
_atom_site_refinement_flags_adp
_atom_site_refinement_flags_occupancy
_atom_site_disorder_assembly
_atom_site_disorder_group
O1 O 0.67125(15) 0.6625(2) 0.57926(14) 0.0728(5) Uani 1 1 d . . . . .
O2 O 0.71023(16) 0.3749(3) 0.66325(13) 0.0805(5) Uani 1 1 d . . . . .
N3 N 0.67042(13) 0.4813(3) 0.58037(13) 0.0549(4) Uani 1 1 d . . . . .
C4 C 0.61494(14) 0.3805(3) 0.47485(13) 0.0434(4) Uani 1 1 d . . . . .
N5 N 0.60473(14) 0.1836(2) 0.47173(12) 0.0557(5) Uani 1 1 d . . . . .
N6 N 0.54975(13) 0.15730(18) 0.36261(12) 0.0470(4) Uani 1 1 d D . . . .
C7A C 0.4983(6) -0.0337(5) 0.3120(3) 0.0540(12) Uani 0.766(16) 1 d . . P A 1
H7A H 0.4215 -0.0430 0.3181 0.065 Uiso 0.766(16) 1 calc R U P A 1
H7B H 0.5399 -0.1470 0.3515 0.065 Uiso 0.766(16) 1 calc R U P A 1
C7B C 0.550(2) -0.0334(17) 0.3013(14) 0.069(5) Uani 0.234(16) 1 d D . P A 2
H7C H 0.5457 -0.1453 0.3508 0.083 Uiso 0.234(16) 1 calc R U P A 2
H7D H 0.6190 -0.0458 0.2766 0.083 Uiso 0.234(16) 1 calc R U P A 2
C8 C 0.52995(14) 0.33456(19) 0.30915(14) 0.0378(4) Uani 1 1 d . . . . .
N9 N 0.57093(11) 0.48306(18) 0.37965(11) 0.0412(4) Uani 1 1 d . . . . .

loop_
_atom_site_aniso_label
_atom_site_aniso_U_11
_atom_site_aniso_U_22
_atom_site_aniso_U_33
_atom_site_aniso_U_23
_atom_site_aniso_U_13
_atom_site_aniso_U_12
O1 0.0919(11) 0.0603(9) 0.0641(10) -0.0202(7) 0.0154(8) -0.0139(7)
O2 0.0966(12) 0.0940(13) 0.0429(8) 0.0016(7) 0.0028(8) 0.0118(9)
N3 0.0578(9) 0.0624(9) 0.0452(9) -0.0080(7) 0.0145(7) 0.0026(7)
C4 0.0512(9) 0.0407(8) 0.0392(8) -0.0028(6) 0.0131(7) 0.0049(6)
N5 0.0808(12) 0.0407(8) 0.0424(9) 0.0042(6) 0.0096(8) 0.0085(7)
N6 0.0742(10) 0.0258(6) 0.0400(8) 0.0023(5) 0.0122(7) 0.0039(5)
C7A 0.086(3) 0.0228(10) 0.0518(18) 0.0062(9) 0.014(2) -0.0038(16)
C7B 0.071(9) 0.023(3) 0.098(11) -0.004(4) -0.007(7) -0.004(5)
C8 0.0517(8) 0.0234(6) 0.0406(8) 0.0009(5) 0.0161(6) 0.0023(6)
N9 0.0546(8) 0.0290(6) 0.0396(7) -0.0032(5) 0.0110(6) 0.0013(5)

loop_
_atom_type_symbol
_atom_type_description
_atom_type_scat_dispersion_real
_atom_type_scat_dispersion_imag
_atom_type_scat_source
C C 0.0033 0.0016 'International Tables Vol C Tables 4.2.6.8 and 6.1.1.4'
H H 0.0000 0.0000 'International Tables Vol C Tables 4.2.6.8 and 6.1.1.4'
N N 0.0061 0.0033 'International Tables Vol C Tables 4.2.6.8 and 6.1.1.4'
O O 0.0106 0.0060 'International Tables Vol C Tables 4.2.6.8 and 6.1.1.4'

loop_
_geom_angle_atom_site_label_1
_geom_angle_atom_site_label_2
_geom_angle_atom_site_label_3
_geom_angle
_geom_angle_site_symmetry_1
_geom_angle_site_symmetry_3
O1 N3 O2 125.79(18) . .
O1 N3 C4 117.13(16) . .
O2 N3 C4 117.06(18) . .
N5 C4 N9 118.09(15) . .
N5 C4 N3 120.39(16) . .
N9 C4 N3 121.50(16) . .
C4 N5 N6 100.35(13) . .
N5 N6 C8 110.34(13) . .
N5 N6 C7B 123.1(6) . .
C8 N6 C7B 122.7(8) . .
N5 N6 C7A 125.33(19) . .
C8 N6 C7A 123.4(2) . .
N6 C7A C7A 107.1(4) . 2_655
N6 C7A H7A 110.3 . .
C7A C7A H7A 110.3 2_655 .
N6 C7A H7B 110.3 . .
C7A C7A H7B 110.3 2_655 .
H7A C7A H7B 108.5 . .
N6 C7B C7B 107.8(12) . 2_655
N6 C7B H7C 110.1 . .
C7B C7B H7C 110.1 2_655 .
N6 C7B H7D 110.1 . .
C7B C7B H7D 110.1 2_655 .
H7C C7B H7D 108.5 . .
N9 C8 N6 110.79(15) . .
N9 C8 C8 131.36(9) . 2_655
N6 C8 C8 117.84(10) . 2_655
C8 N9 C4 100.41(13) . .

loop_
_geom_bond_atom_site_label_1
_geom_bond_atom_site_label_2
_geom_bond_distance
_geom_bond_site_symmetry_2
O1 N3 1.210(2) .
O2 N3 1.228(2) .
N3 C4 1.456(2) .
C4 N5 1.321(2) .
C4 N9 1.335(2) .
N5 N6 1.338(2) .
N6 C8 1.3423(19) .
N6 C7B 1.476(4) .
N6 C7A 1.487(3) .
C7A C7A 1.515(8) 2_655
C7A H7A 0.9700 .
C7A H7B 0.9700 .
C7B C7B 1.52(3) 2_655
C7B H7C 0.9700 .
C7B H7D 0.9700 .
C8 N9 1.3240(19) .
C8 C8 1.439(3) 2_655

loop_
_geom_hbond_atom_site_label_D
_geom_hbond_atom_site_label_H
_geom_hbond_atom_site_label_A
_geom_hbond_distance_DH
_geom_hbond_distance_HA
_geom_hbond_distance_DA
_geom_hbond_angle_DHA
_geom_hbond_site_symmetry_A
C7A H7B N9 0.97 2.51 3.394(5) 151.4 1_545
C7B H7C N9 0.97 2.51 3.358(15) 145.3 1_545
C7B H7D O2 0.97 2.34 3.06(3) 130.4 7_656

loop_
_geom_torsion_atom_site_label_1
_geom_torsion_atom_site_label_2
_geom_torsion_atom_site_label_3
_geom_torsion_atom_site_label_4
_geom_torsion
_geom_torsion_site_symmetry_1
_geom_torsion_site_symmetry_4
O1 N3 C4 N5 -175.79(17) . .
O2 N3 C4 N5 2.8(2) . .
O1 N3 C4 N9 2.7(2) . .
O2 N3 C4 N9 -178.73(16) . .
N9 C4 N5 N6 0.9(2) . .
N3 C4 N5 N6 179.46(15) . .
C4 N5 N6 C8 -0.7(2) . .
C4 N5 N6 C7B 157.8(13) . .
C4 N5 N6 C7A -169.8(4) . .
N5 N6 C7A C7A -150.4(4) . 2_655
C8 N6 C7A C7A 41.9(8) . 2_655
N5 N6 C7B C7B 159.8(16) . 2_655
C8 N6 C7B C7B -44(3) . 2_655
N5 N6 C8 N9 0.3(2) . .
C7B N6 C8 N9 -158.3(12) . .
C7A N6 C8 N9 169.7(4) . .
N5 N6 C8 C8 -179.28(18) . 2_655
C7B N6 C8 C8 22.1(12) . 2_655
C7A N6 C8 C8 -9.9(4) . 2_655
N6 C8 N9 C4 0.23(17) . .
C8 C8 N9 C4 179.7(2) 2_655 .
N5 C4 N9 C8 -0.74(19) . .
N3 C4 N9 C8 -179.28(15) . .
